data_3000634
loop_
_publ_author_name
'Pasturel, Mathieu'
'Dorcet, Vincent'
'Szlawska, Maria'
'Pikul, Adam'

_journal_name_full 'To be published in Journal of Alloys and Compounds'
_chemical_formula_sum 'Al43 Ta4 U6'
_space_group_name_Hall '-P 6c 2'
_space_group_name_H-M_alt 'P 63/m c m'
_cell_angle_alpha 90
_cell_angle_beta 90
_cell_angle_gamma 120
_cell_length_a 11.0493(8)
_cell_length_b 11.0493(8)
_cell_length_c 17.7409(14)
_cell_measurement_temperature 150(2)
_cell_volume 1875.8(2)
_diffrn_ambient_temperature 150(2)
_diffrn_radiation_probe x-ray
_diffrn_radiation_type MoK\a
_diffrn_radiation_wavelength 0.71073
_refine_ls_goodness_of_fit_ref 1.1
_refine_ls_R_factor_all 0.0262
_refine_ls_R_factor_gt 0.0201
_refine_ls_wR_factor_gt 0.033
_refine_ls_wR_factor_ref 0.0365
_cod_database_code 3000634
_cod_hold_until_date 2027-02-25
_cod_depositor_requested_release_date 2027-02-25

loop_
_atom_site_label
_atom_site_fract_x
_atom_site_fract_y
_atom_site_fract_z
? ? ? ?
